data_2010870
loop_
_publ_author_name
'Guzei, Ilia A.'
'Dagorne, Samuel'
'Jordan, Richard F.'

_publ_section_title
;
 Bis(isopropylamino)methylcarbenium tetrakis(pentafluorophenyl)gallate
;
_journal_issue 4
_journal_name_full 'Acta Crystallographica Section C'
_journal_page_first e134
_journal_page_last e135
_journal_paper_doi 10.1107/S0108270100003899
_journal_volume 56
_journal_year 2000
_chemical_formula_iupac '(C8 H19 N2) [Ga (C6 F5)4]'
_chemical_formula_moiety 'C8 H19 N2 1+, C24 F20 Ga 1-'
_chemical_formula_sum 'C32 H19 F20 Ga N2'
_chemical_formula_weight 881.21
_chemical_name_systematic
;
 ?
;
_space_group_IT_number 61
_symmetry_cell_setting orthorhombic
_symmetry_space_group_name_Hall '-P 2ac 2ab'
_symmetry_space_group_name_H-M 'P b c a'
_cell_angle_alpha 90.00
_cell_angle_beta 90.00
_cell_angle_gamma 90.00
_cell_formula_units_Z 8
_cell_length_a 21.4651(12)
_cell_length_b 13.3773(8)
_cell_length_c 23.3868(14)
_cell_measurement_reflns_used 5204
_cell_measurement_temperature 193(2)
_cell_measurement_theta_max 27
_cell_measurement_theta_min 2
_cell_volume 6715.4(7)
_computing_cell_refinement SMART
_computing_data_collection 'SMART (Bruker, 1996)'
_computing_data_reduction 'SHELXTL (Sheldrick, 1997)'
_computing_molecular_graphics SHELXTL
_computing_publication_material SHELXTL
_computing_structure_refinement 'SHELXL97 (Sheldrick, 1997)'
_computing_structure_solution 'SHELXS97 (Sheldrick, 1997)'
_diffrn_ambient_temperature 193(2)
_diffrn_measured_fraction_theta_full .997
_diffrn_measured_fraction_theta_max .997
_diffrn_measurement_device_type 'Bruker CCD area-detector'
_diffrn_measurement_method \f
_diffrn_radiation_monochromator graphite
_diffrn_radiation_source 'fine-focus sealed tube'
_diffrn_radiation_type MoK\a
_diffrn_radiation_wavelength .71073
_diffrn_reflns_av_R_equivalents .084
_diffrn_reflns_av_sigmaI/netI .0960
_diffrn_reflns_limit_h_max 26
_diffrn_reflns_limit_h_min 0
_diffrn_reflns_limit_k_max 16
_diffrn_reflns_limit_k_min 0
_diffrn_reflns_limit_l_max 29
_diffrn_reflns_limit_l_min 0
_diffrn_reflns_number 31325
_diffrn_reflns_theta_full 26.37
_diffrn_reflns_theta_max 26.37
_diffrn_reflns_theta_min 1.74
_diffrn_standards_decay_% <1
_exptl_absorpt_coefficient_mu .959
_exptl_absorpt_correction_T_max .910
_exptl_absorpt_correction_T_min .730
_exptl_absorpt_correction_type empirical
_exptl_absorpt_process_details '(SADABS; Blessing, 1995)'
_exptl_crystal_colour yellow
_exptl_crystal_density_diffrn 1.743
_exptl_crystal_density_method 'not measured'
_exptl_crystal_description block
_exptl_crystal_F_000 3488
_exptl_crystal_size_max .35
_exptl_crystal_size_mid .32
_exptl_crystal_size_min .10
_refine_diff_density_max .536
_refine_diff_density_min -.624
_refine_ls_extinction_method none
_refine_ls_goodness_of_fit_ref 1.014
_refine_ls_hydrogen_treatment constr
_refine_ls_matrix_type full
_refine_ls_number_parameters 501
_refine_ls_number_reflns 6850
_refine_ls_number_restraints 0
_refine_ls_restrained_S_all 1.014
_refine_ls_R_factor_all .114
_refine_ls_R_factor_gt .045
_refine_ls_shift/su_max <0.001
_refine_ls_shift/su_mean .000
_refine_ls_structure_factor_coef Fsqd
_refine_ls_weighting_details 'calc w = 1/[\s^2^(Fo^2^)+(0.0180P)^2^] where P = (Fo^2^+2Fc^2^)/3'
_refine_ls_weighting_scheme calc
_refine_ls_wR_factor_ref .075
_reflns_number_gt 3685
_reflns_number_total 6850
_reflns_threshold_expression I>2\s(I)
_cod_data_source_file qb0173.cif
_cod_data_source_block II
_cod_depositor_comments
;
The following automatic conversions were performed:
'_symmetry_cell_setting' value 'Orthorhombic' changed to 'orthorhombic'
according to '/home/saulius/struct/CIF-dictionaries/cif_core.dic'
dictionary named 'cif_core.dic' version 2.4.1 from 2010-06-29.

Automatic conversion script
Id: cif_fix_enum 1527 2010-12-29 10:47:43Z saulius 

The following automatic conversions were performed:

'_symmetry_cell_setting' value 'Orthorhombic' changed to
'orthorhombic' according to
/home/saulius/struct/CIF-dictionaries/cif_core.dic dictionary named
'cif_core.dic' version 2.4.1 from 2010-06-29.

Automatic conversion script
Id: cif_fix_values 1715 2011-07-08 13:25:40Z adriana 
;
_cod_database_code 2010870

loop_
_symmetry_equiv_pos_as_xyz
'x, y, z'
'-x+1/2, -y, z+1/2'
'-x, y+1/2, -z+1/2'
'x+1/2, -y+1/2, -z'
'-x, -y, -z'
'x-1/2, y, -z-1/2'
'x, -y-1/2, z-1/2'
'-x-1/2, y-1/2, z'

loop_
_atom_site_label
_atom_site_fract_x
_atom_site_fract_y
_atom_site_fract_z
_atom_site_U_iso_or_equiv
_atom_site_adp_type
_atom_site_calc_flag
_atom_site_refinement_flags
_atom_site_occupancy
_atom_site_disorder_assembly
_atom_site_disorder_group
_atom_site_type_symbol
Ga .194642(15) .51404(3) .085128(15) .02842(10) Uani d . 1 . . Ga
F2 .15938(8) .35577(13) -.00361(8) .0348(5) Uani d . 1 . . F
F3 .09805(9) .18092(14) .00205(8) .0461(6) Uani d . 1 . . F
F4 .04889(9) .11822(15) .10284(9) .0537(6) Uani d . 1 . . F
F5 .06413(9) .23119(16) .19839(9) .0553(6) Uani d . 1 . . F
F6 .12699(9) .40314(15) .19382(8) .0478(6) Uani d . 1 . . F
F8 .25073(8) .70001(14) .02328(9) .0471(6) Uani d . 1 . . F
F9 .21259(9) .80882(15) -.06716(9) .0560(6) Uani d . 1 . . F
F10 .09778(9) .77666(16) -.11313(9) .0596(6) Uani d . 1 . . F
F11 .02450(9) .62906(15) -.07094(9) .0551(6) Uani d . 1 . . F
F12 .06397(7) .51537(14) .01590(8) .0369(5) Uani d . 1 . . F
F14 .28221(8) .52247(15) -.02924(7) .0407(5) Uani d . 1 . . F
F15 .40159(8) .47103(16) -.04396(8) .0490(6) Uani d . 1 . . F
F16 .46641(8) .38543(16) .04193(9) .0535(6) Uani d . 1 . . F
F17 .41078(8) .35012(16) .14407(9) .0562(6) Uani d . 1 . . F
F18 .29093(8) .40436(16) .16059(8) .0477(6) Uani d . 1 . . F
F20 .30374(9) .61860(15) .16117(8) .0481(6) Uani d . 1 . . F
F21 .29733(9) .73682(16) .25227(9) .0567(6) Uani d . 1 . . F
F22 .18592(10) .78659(16) .29804(9) .0627(6) Uani d . 1 . . F
F23 .07862(9) .71443(16) .25009(9) .0575(6) Uani d . 1 . . F
F24 .08438(8) .59526(16) .15837(8) .0473(6) Uani d . 1 . . F
N1 .10520(13) .1598(2) .34098(13) .0443(9) Uani d . 1 . . N
H1 .1268 .1933 .3154 .053 Uiso calc R 1 . . H
N2 .06356(12) .3095(2) .36789(11) .0353(8) Uani d . 1 . . N
H2 .0390 .3405 .3923 .042 Uiso calc R 1 . . H
C1 .14550(13) .3887(2) .09427(14) .0246(8) Uani d . 1 . . C
C2 .13612(14) .3262(3) .04815(14) .0261(8) Uani d . 1 . . C
C3 .10512(15) .2380(3) .04932(16) .0312(9) Uani d . 1 . . C
C4 .07973(15) .2051(3) .10053(17) .0345(9) Uani d . 1 . . C
C5 .08773(15) .2631(3) .14805(16) .0348(9) Uani d . 1 . . C
C6 .12003(15) .3503(3) .14421(16) .0332(9) Uani d . 1 . . C
C7 .15985(14) .6018(2) .02255(13) .0245(8) Uani d . 1 . . C
C8 .19417(15) .6787(3) -.00017(15) .0325(8) Uani d . 1 . . C
C9 .17551(16) .7371(3) -.04587(16) .0355(9) Uani d . 1 . . C
C10 .11813(18) .7199(3) -.06934(15) .0381(10) Uani d . 1 . . C
C11 .08108(15) .6460(3) -.04808(15) .0339(9) Uani d . 1 . . C
C12 .10297(14) .5890(2) -.00337(15) .0275(8) Uani d . 1 . . C
C13 .28143(14) .4686(2) .06705(14) .0272(8) Uani d . 1 . . C
C14 .31246(14) .4811(2) .01558(14) .0296(8) Uani d . 1 . . C
C15 .37327(16) .4547(3) .00641(15) .0337(9) Uani d . 1 . . C
C16 .40629(15) .4110(3) .04970(16) .0355(9) Uani d . 1 . . C
C17 .37742(16) .3936(3) .10135(16) .0374(10) Uani d . 1 . . C
C18 .31714(15) .4224(3) .10847(15) .0338(9) Uani d . 1 . . C
C19 .19403(15) .6001(2) .15608(13) .0270(8) Uani d . 1 . . C
C20 .24636(16) .6388(3) .18202(15) .0320(9) Uani d . 1 . . C
C21 .24403(17) .7003(3) .22903(16) .0366(10) Uani d . 1 . . C
C22 .18813(18) .7250(3) .25261(15) .0382(9) Uani d . 1 . . C
C23 .13452(17) .6891(3) .22837(16) .0365(10) Uani d . 1 . . C
C24 .13890(15) .6280(3) .18137(15) .0316(9) Uani d . 1 . . C
C25 .18166(17) .0279(3) .35101(19) .0734(14) Uani d . 1 . . C
H25A .2058 .0495 .3177 .110 Uiso calc R 1 . . H
H25B .1865 -.0444 .3562 .110 Uiso calc R 1 . . H
H25C .1967 .0627 .3852 .110 Uiso calc R 1 . . H
C26 .0887(2) .0053(4) .2896(2) .140(3) Uani d . 1 . . C
H26A .0458 .0281 .2838 .211 Uiso calc R 1 . . H
H26B .0892 -.0675 .2939 .211 Uiso calc R 1 . . H
H26C .1142 .0245 .2566 .211 Uiso calc R 1 . . H
C27 .11424(18) .0521(3) .34183(19) .0545(12) Uani d . 1 . . C
H27 .0905 .0250 .3752 .065 Uiso calc R 1 . . H
C28 .06865(14) .2125(3) .37394(15) .0314(9) Uani d . 1 . . C
C29 .03027(15) .1627(3) .41896(15) .0425(10) Uani d . 1 . . C
H29A .0577 .1289 .4463 .064 Uiso calc R 1 . . H
H29B .0025 .1136 .4011 .064 Uiso calc R 1 . . H
H29C .0053 .2131 .4391 .064 Uiso calc R 1 . . H
C30 .09452(15) .3723(3) .32468(15) .0385(10) Uani d . 1 . . C
H30 .0968 .3337 .2881 .046 Uiso calc R 1 . . H
C31 .05455(18) .4639(3) .31482(16) .0602(12) Uani d . 1 . . C
H31A .0143 .4436 .2989 .090 Uiso calc R 1 . . H
H31B .0756 .5089 .2880 .090 Uiso calc R 1 . . H
H31C .0479 .4986 .3512 .090 Uiso calc R 1 . . H
C32 .16051(16) .3991(3) .34296(16) .0565(12) Uani d . 1 . . C
H32A .1589 .4440 .3760 .085 Uiso calc R 1 . . H
H32B .1820 .4324 .3113 .085 Uiso calc R 1 . . H
H32C .1831 .3380 .3533 .085 Uiso calc R 1 . . H

loop_
_atom_site_aniso_label
_atom_site_aniso_U_11
_atom_site_aniso_U_22
_atom_site_aniso_U_33
_atom_site_aniso_U_12
_atom_site_aniso_U_13
_atom_site_aniso_U_23
Ga .02855(19) .0353(2) .0215(2) -.00341(19) -.00270(19) -.0001(2)
F2 .0441(11) .0412(13) .0192(12) .0017(10) .0035(9) .0004(10)
F3 .0650(13) .0368(13) .0365(14) -.0004(11) -.0078(11) -.0077(12)
F4 .0639(14) .0374(14) .0598(17) -.0148(11) .0033(12) .0044(11)
F5 .0729(15) .0562(15) .0367(15) -.0159(12) .0161(12) .0129(12)
F6 .0746(15) .0482(14) .0207(13) -.0152(12) .0067(11) -.0014(11)
F8 .0386(12) .0477(14) .0551(15) -.0156(11) -.0083(10) .0052(11)
F9 .0713(15) .0441(14) .0526(16) -.0087(12) .0116(11) .0165(12)
F10 .0836(16) .0567(15) .0384(15) .0198(13) -.0078(12) .0157(12)
F11 .0432(13) .0697(17) .0525(16) .0084(12) -.0239(11) .0044(12)
F12 .0273(10) .0403(12) .0430(13) -.0038(10) -.0039(9) .0014(11)
F14 .0405(11) .0615(14) .0202(11) .0146(10) -.0046(9) .0056(11)
F15 .0476(12) .0705(16) .0288(13) .0137(12) .0067(10) .0039(12)
F16 .0357(12) .0720(17) .0529(16) .0166(11) -.0003(11) .0083(13)
F17 .0456(13) .0722(17) .0510(15) .0111(12) -.0134(11) .0272(13)
F18 .0469(13) .0615(15) .0347(14) .0001(11) -.0018(10) .0216(12)
F20 .0323(11) .0612(14) .0507(15) -.0125(11) .0018(11) -.0187(11)
F21 .0583(14) .0657(15) .0461(15) -.0196(12) -.0180(12) -.0166(12)
F22 .0892(17) .0581(15) .0409(15) -.0047(13) .0041(13) -.0250(13)
F23 .0539(14) .0663(16) .0523(16) .0087(12) .0162(12) -.0125(13)
F24 .0310(11) .0682(16) .0429(15) -.0006(11) -.0062(10) -.0089(12)
N1 .047(2) .042(2) .044(2) .0021(16) .0150(16) .0001(18)
N2 .0419(18) .046(2) .0176(18) .0134(16) .0093(14) .0043(16)
C1 .0191(17) .035(2) .020(2) .0005(15) -.0020(15) .0023(17)
C2 .0266(19) .035(2) .017(2) .0007(17) .0000(16) .0055(18)
C3 .032(2) .032(2) .030(2) .0047(18) -.0056(18) -.0045(19)
C4 .034(2) .025(2) .044(3) -.0038(17) -.0009(18) .006(2)
C5 .042(2) .034(2) .028(3) -.0037(19) .0051(18) .012(2)
C6 .038(2) .037(2) .025(2) .0009(18) -.0041(18) -.0023(19)
C7 .0246(19) .027(2) .021(2) .0039(16) -.0016(16) -.0028(17)
C8 .0275(19) .035(2) .034(2) .0007(19) -.0009(19) -.0039(19)
C9 .047(3) .029(2) .031(2) .0001(18) .0085(19) -.0010(19)
C10 .056(3) .031(2) .027(3) .014(2) -.003(2) .0014(19)
C11 .032(2) .039(2) .031(2) .0108(19) -.0066(18) -.0054(19)
C12 .027(2) .027(2) .028(2) .0009(17) .0071(17) -.0044(18)
C13 .0329(19) .028(2) .021(2) -.0019(16) -.0076(15) -.0021(17)
C14 .0286(19) .035(2) .025(2) .0035(18) -.0113(17) .0035(18)
C15 .037(2) .037(2) .027(2) .0017(17) .0014(18) -.0022(18)
C16 .025(2) .043(2) .039(3) .0063(18) -.0034(19) .002(2)
C17 .035(2) .040(2) .037(3) .0035(18) -.0162(19) .015(2)
C18 .038(2) .036(2) .027(2) -.0065(18) .0007(18) .0082(18)
C19 .0309(19) .031(2) .019(2) -.0047(18) -.0028(18) .0002(16)
C20 .029(2) .035(2) .031(3) -.0040(18) -.0006(18) .0006(19)
C21 .045(2) .037(2) .027(3) -.008(2) -.0090(19) -.0009(19)
C22 .059(3) .033(2) .023(2) -.002(2) -.003(2) -.0058(18)
C23 .045(2) .036(2) .028(3) .007(2) .0063(19) -.0006(19)
C24 .029(2) .037(2) .028(2) -.0035(18) -.0066(17) .0021(19)
C25 .076(3) .049(3) .095(4) .011(3) -.025(3) -.004(3)
C26 .148(5) .077(4) .196(7) .034(4) -.113(5) -.075(4)
C27 .068(3) .028(2) .067(3) .000(2) .014(2) -.005(2)
C28 .026(2) .047(3) .022(2) .0060(18) -.0050(16) .007(2)
C29 .038(2) .057(3) .032(2) -.0038(19) .0003(18) .011(2)
C30 .048(2) .044(3) .024(2) .000(2) .0097(18) -.0002(19)
C31 .079(3) .055(3) .046(3) .011(2) .012(2) .017(2)
C32 .054(3) .063(3) .052(3) -.007(2) .014(2) -.023(2)

loop_
_atom_type_symbol
_atom_type_description
_atom_type_scat_dispersion_real
_atom_type_scat_dispersion_imag
_atom_type_scat_source
C C .0033 .0016 'International Tables Vol C Tables 4.2.6.8 and 6.1.1.4'
H H .0000 .0000 'International Tables Vol C Tables 4.2.6.8 and 6.1.1.4'
N N .0061 .0033 'International Tables Vol C Tables 4.2.6.8 and 6.1.1.4'
F F .0171 .0103 'International Tables Vol C Tables 4.2.6.8 and 6.1.1.4'
Ga Ga .2307 1.6083 'International Tables Vol C Tables 4.2.6.8 and 6.1.1.4'

loop_
_geom_angle_atom_site_label_1
_geom_angle_atom_site_label_2
_geom_angle_atom_site_label_3
_geom_angle
_geom_angle_publ_flag
C1 Ga C13 105.03(12) yes
C1 Ga C7 111.78(13) yes
C13 Ga C7 111.54(13) yes
C1 Ga C19 112.84(13) yes
C13 Ga C19 110.62(13) yes
C7 Ga C19 105.18(13) yes
C28 N1 C27 127.3(3) yes
C28 N2 C30 126.9(3) yes
C2 C1 C6 112.1(3) ?
C2 C1 Ga 120.2(3) ?
C6 C1 Ga 127.6(3) ?
C3 C2 F2 116.7(3) ?
C3 C2 C1 125.7(3) ?
F2 C2 C1 117.6(3) ?
F3 C3 C2 122.0(3) ?
F3 C3 C4 118.9(3) ?
C2 C3 C4 119.1(3) ?
F4 C4 C5 121.5(3) ?
F4 C4 C3 120.3(3) ?
C5 C4 C3 118.2(3) ?
F5 C5 C6 121.3(3) ?
F5 C5 C4 118.8(3) ?
C6 C5 C4 119.8(3) ?
C5 C6 F6 116.3(3) ?
C5 C6 C1 125.0(3) ?
F6 C6 C1 118.7(3) ?
C8 C7 C12 113.5(3) ?
C8 C7 Ga 121.2(2) ?
C12 C7 Ga 125.2(3) ?
F8 C8 C7 118.6(3) ?
F8 C8 C9 116.8(3) ?
C7 C8 C9 124.6(3) ?
F9 C9 C10 120.3(3) ?
F9 C9 C8 121.2(3) ?
C10 C9 C8 118.4(3) ?
F10 C10 C11 119.8(3) ?
F10 C10 C9 120.2(4) ?
C11 C10 C9 120.1(4) ?
F11 C11 C10 120.2(3) ?
F11 C11 C12 121.1(3) ?
C10 C11 C12 118.7(3) ?
F12 C12 C7 119.2(3) ?
F12 C12 C11 116.1(3) ?
C7 C12 C11 124.7(3) ?
C18 C13 C14 113.4(3) ?
C18 C13 Ga 120.2(3) ?
C14 C13 Ga 126.4(2) ?
F14 C14 C15 116.2(3) ?
F14 C14 C13 119.5(3) ?
C15 C14 C13 124.3(3) ?
F15 C15 C16 119.0(3) ?
F15 C15 C14 121.8(3) ?
C16 C15 C14 119.3(3) ?
F16 C16 C15 120.3(3) ?
F16 C16 C17 120.4(3) ?
C15 C16 C17 119.2(3) ?
F17 C17 C18 122.1(3) ?
F17 C17 C16 118.7(3) ?
C18 C17 C16 119.2(3) ?
C17 C18 F18 116.9(3) ?
C17 C18 C13 124.7(3) ?
F18 C18 C13 118.5(3) ?
C24 C19 C20 114.2(3) ?
C24 C19 Ga 120.9(2) ?
C20 C19 Ga 124.8(3) ?
F20 C20 C21 116.2(3) ?
F20 C20 C19 120.6(3) ?
C21 C20 C19 123.2(3) ?
F21 C21 C22 119.6(3) ?
F21 C21 C20 120.3(3) ?
C22 C21 C20 120.1(3) ?
F22 C22 C21 120.0(3) ?
F22 C22 C23 120.8(3) ?
C21 C22 C23 119.2(3) ?
F23 C23 C22 120.3(3) ?
F23 C23 C24 120.8(3) ?
C22 C23 C24 118.8(3) ?
F24 C24 C23 116.7(3) ?
F24 C24 C19 118.9(3) ?
C23 C24 C19 124.4(3) ?
N1 C27 C26 111.0(4) ?
N1 C27 C25 110.2(3) ?
C26 C27 C25 112.7(4) ?
N1 C28 N2 121.4(3) ?
N1 C28 C29 120.5(3) ?
N2 C28 C29 118.1(3) ?
N2 C30 C31 108.1(3) ?
N2 C30 C32 111.2(3) ?
C31 C30 C32 112.3(3) ?

loop_
_geom_bond_atom_site_label_1
_geom_bond_atom_site_label_2
_geom_bond_site_symmetry_2
_geom_bond_distance
_geom_bond_publ_flag
Ga C1 . 1.993(3) yes
Ga C13 . 2.005(3) yes
Ga C7 . 2.019(3) yes
Ga C19 . 2.020(3) yes
F2 C2 . 1.368(3) ?
F3 C3 . 1.352(4) ?
F4 C4 . 1.338(4) ?
F5 C5 . 1.351(4) ?
F6 C6 . 1.367(4) ?
F8 C8 . 1.362(3) ?
F9 C9 . 1.342(4) ?
F10 C10 . 1.347(4) ?
F11 C11 . 1.346(3) ?
F12 C12 . 1.369(3) ?
F14 C14 . 1.351(3) ?
F15 C15 . 1.344(4) ?
F16 C16 . 1.347(3) ?
F17 C17 . 1.360(3) ?
F18 C18 . 1.364(4) ?
F20 C20 . 1.352(3) ?
F21 C21 . 1.358(3) ?
F22 C22 . 1.346(4) ?
F23 C23 . 1.346(4) ?
F24 C24 . 1.360(3) ?
N1 C28 . 1.306(4) yes
N1 C27 . 1.454(4) yes
N2 C28 . 1.311(4) yes
N2 C30 . 1.472(4) yes
C1 C2 . 1.380(4) ?
C1 C6 . 1.388(4) ?
C2 C3 . 1.355(4) ?
C3 C4 . 1.387(5) ?
C4 C5 . 1.366(5) ?
C5 C6 . 1.360(4) ?
C7 C8 . 1.373(4) ?
C7 C12 . 1.374(4) ?
C8 C9 . 1.383(5) ?
C9 C10 . 1.368(4) ?
C10 C11 . 1.363(5) ?
C11 C12 . 1.377(4) ?
C13 C18 . 1.381(4) ?
C13 C14 . 1.386(4) ?
C14 C15 . 1.369(4) ?
C15 C16 . 1.367(4) ?
C16 C17 . 1.377(5) ?
C17 C18 . 1.360(4) ?
C19 C24 . 1.375(4) ?
C19 C20 . 1.378(4) ?
C20 C21 . 1.374(4) ?
C21 C22 . 1.361(4) ?
C22 C23 . 1.369(4) ?
C23 C24 . 1.373(5) ?
C25 C27 . 1.498(4) ?
C26 C27 . 1.477(5) ?
C28 C29 . 1.493(4) ?
C30 C31 . 1.514(5) ?
C30 C32 . 1.522(4) ?
